data_1565042
loop_
_publ_author_name
'Lennox, Cameron B.'
'Do, Jean-Louis'
'Crew, Joshua G.'
'Arhangelskis, Mihails'
'Titi, Hatem M.'
'Howarth, Ashlee J.'
'Farha, Omar K.'
'Fri\<s\<ci\'c, Tomislav'

_publ_section_title
;
 Simplifying and expanding the scope of boron imidazolate framework (BIF)
 synthesis using mechanochemistry
;
_journal_name_full 'Chemical Science'
_journal_paper_doi 10.1039/D1SC03665C
_journal_year 2021
_chemical_formula_sum 'C20 H36 B N9 O3'
_chemical_formula_weight 461.39
_chemical_name_systematic '1-hydroxybutan-2-aminium tetra(imidazol-1-yl)borate dihydrate'
_space_group_crystal_system monoclinic
_space_group_IT_number 7
_space_group_name_Hall 'P -2yac'
_space_group_name_H-M_alt 'P 1 n 1'
_atom_sites_solution_hydrogens mixed
_atom_sites_solution_primary iterative
_atom_sites_solution_secondary difmap
_audit_creation_method SHELXL-2017/1
_audit_update_record
;
2021-05-20 deposited with the CCDC.	2021-09-13 downloaded from the CCDC.
;
_cell_angle_alpha 90
_cell_angle_beta 97.826(2)
_cell_angle_gamma 90
_cell_formula_units_Z 2
_cell_length_a 7.3725(2)
_cell_length_b 7.2227(2)
_cell_length_c 23.4925(6)
_cell_measurement_reflns_used 2896
_cell_measurement_temperature 298(2)
_cell_measurement_theta_max 72.419
_cell_measurement_theta_min 6.416
_cell_volume 1239.31(6)
_computing_cell_refinement 'Bruker APEX3'
_computing_data_collection 'Bruker APEX3'
_computing_data_reduction 'Bruker APEX3'
_computing_publication_material 'enCIFer 2020.2.0'
_computing_structure_refinement 'SHELXL-2017/1 (Sheldrick, 2017)'
_computing_structure_solution 'SHELXT 2014/5 (Sheldrick, 2014)'
_diffrn_ambient_temperature 298(2)
_diffrn_measured_fraction_theta_full 0.994
_diffrn_measured_fraction_theta_max 0.994
_diffrn_measurement_device_type 'Bruker AXS D8'
_diffrn_measurement_method '\f and \w scans'
_diffrn_radiation_type CuK\a
_diffrn_radiation_wavelength 1.54178
_diffrn_reflns_av_R_equivalents 0.0747
_diffrn_reflns_av_unetI/netI 0.0599
_diffrn_reflns_Laue_measured_fraction_full 0.994
_diffrn_reflns_Laue_measured_fraction_max 0.994
_diffrn_reflns_limit_h_max 9
_diffrn_reflns_limit_h_min -8
_diffrn_reflns_limit_k_max 8
_diffrn_reflns_limit_k_min -8
_diffrn_reflns_limit_l_max 29
_diffrn_reflns_limit_l_min -28
_diffrn_reflns_number 17841
_diffrn_reflns_point_group_measured_fraction_full 0.994
_diffrn_reflns_point_group_measured_fraction_max 0.995
_diffrn_reflns_theta_full 67.679
_diffrn_reflns_theta_max 72.419
_diffrn_reflns_theta_min 6.416
_exptl_absorpt_coefficient_mu 0.699
_exptl_absorpt_correction_T_max 0.7536
_exptl_absorpt_correction_T_min 0.6035
_exptl_absorpt_correction_type multi-scan
_exptl_absorpt_process_details 'Bruker AXScale'
_exptl_crystal_colour colorless
_exptl_crystal_density_diffrn 1.236
_exptl_crystal_density_method 'not measured'
_exptl_crystal_description block
_exptl_crystal_F_000 496
_exptl_crystal_size_max 0.199
_exptl_crystal_size_mid 0.153
_exptl_crystal_size_min 0.122
_refine_diff_density_max 0.152
_refine_diff_density_min -0.175
_refine_diff_density_rms 0.039
_refine_ls_abs_structure_details
;
 Refined as an inversion twin.
;
_refine_ls_abs_structure_Flack 0.1(6)
_refine_ls_extinction_coef 0.017(2)
_refine_ls_extinction_expression Fc^*^=kFc[1+0.001xFc^2^\l^3^/sin(2\q)]^-1/4^
_refine_ls_extinction_method 'SHELXL-2017/1 (Sheldrick 2017)'
_refine_ls_goodness_of_fit_ref 1.047
_refine_ls_hydrogen_treatment mixed
_refine_ls_matrix_type full
_refine_ls_number_parameters 308
_refine_ls_number_reflns 3987
_refine_ls_number_restraints 3
_refine_ls_restrained_S_all 1.047
_refine_ls_R_factor_all 0.0811
_refine_ls_R_factor_gt 0.0499
_refine_ls_shift/su_max 0.001
_refine_ls_shift/su_mean 0.000
_refine_ls_structure_factor_coef Fsqd
_refine_ls_weighting_details 'w=1/[\s^2^(Fo^2^)+(0.0556P)^2^+0.4668P] where P=(Fo^2^+2Fc^2^)/3'
_refine_ls_weighting_scheme calc
_refine_ls_wR_factor_gt 0.1180
_refine_ls_wR_factor_ref 0.1484
_reflns_Friedel_coverage 0.998
_reflns_Friedel_fraction_full 0.995
_reflns_Friedel_fraction_max 0.995
_reflns_number_gt 2896
_reflns_number_total 3987
_reflns_threshold_expression 'I > 2\s(I)'
_cod_data_source_file d1sc03665c2.cif
_cod_data_source_block CA28
_cod_original_sg_symbol_H-M 'P n'
_cod_database_code 1565042
_shelx_shelxl_version_number 2017/1
_shelx_space_group_comment
;
The symmetry employed for this shelxl refinement is uniquely defined
by the following loop, which should always be used as a source of
symmetry information in preference to the above space-group names.
They are only intended as comments.
;
_shelx_estimated_absorpt_t_min 0.873
_shelx_estimated_absorpt_t_max 0.920

loop_
_space_group_symop_operation_xyz
'x, y, z'
'x+1/2, -y, z+1/2'

loop_
_atom_site_label
_atom_site_type_symbol
_atom_site_fract_x
_atom_site_fract_y
_atom_site_fract_z
_atom_site_U_iso_or_equiv
_atom_site_adp_type
_atom_site_occupancy
_atom_site_site_symmetry_order
_atom_site_calc_flag
_atom_site_refinement_flags_posn
_atom_site_refinement_flags_adp
_atom_site_refinement_flags_occupancy
_atom_site_disorder_assembly
_atom_site_disorder_group
B1 B 0.4313(8) 0.0484(7) 0.4768(3) 0.0478(12) Uani 1 1 d . . . . .
N1A N 0.5564(5) -0.0433(5) 0.52709(18) 0.0505(9) Uani 1 1 d . . . . .
N1B N 0.3251(5) -0.1006(5) 0.43837(17) 0.0495(10) Uani 1 1 d . . . . .
N1C N 0.5479(5) 0.1627(5) 0.43967(17) 0.0473(9) Uani 1 1 d . . . . .
N1D N 0.2951(5) 0.1760(5) 0.50257(17) 0.0475(9) Uani 1 1 d . . . . .
N3A N 0.7250(7) -0.0853(6) 0.6130(2) 0.0695(13) Uani 1 1 d . . . . .
N3B N 0.2544(6) -0.3034(6) 0.3670(2) 0.0589(11) Uani 1 1 d . . . . .
N3C N 0.6383(6) 0.3052(6) 0.36379(19) 0.0572(11) Uani 1 1 d . . . . .
N3D N 0.1186(6) 0.2916(6) 0.5643(2) 0.0608(11) Uani 1 1 d . . . . .
C2A C 0.6398(7) 0.0371(7) 0.5767(2) 0.0548(12) Uani 1 1 d . . . . .
C2B C 0.3884(7) -0.2091(7) 0.3970(2) 0.0521(11) Uani 1 1 d . . . . .
C2C C 0.4982(6) 0.2275(6) 0.3848(2) 0.0478(11) Uani 1 1 d . . . . .
C2D C 0.2046(7) 0.1429(7) 0.5489(2) 0.0517(11) Uani 1 1 d . . . . .
C4A C 0.6953(10) -0.2542(8) 0.5853(3) 0.081(2) Uani 1 1 d . . . . .
H4A H 0.739283 -0.367368 0.600177 0.097 Uiso 1 1 calc R U . . .
C4B C 0.0971(7) -0.2545(7) 0.3890(2) 0.0584(13) Uani 1 1 d . . . . .
H4B H -0.019551 -0.299015 0.375941 0.070 Uiso 1 1 calc R U . . .
C4C C 0.7849(7) 0.2917(8) 0.4067(2) 0.0598(13) Uani 1 1 d . . . . .
H4C H 0.902404 0.335243 0.404385 0.072 Uiso 1 1 calc R U . . .
C4D C 0.1525(7) 0.4275(7) 0.5267(2) 0.0597(13) Uani 1 1 d . . . . .
H4D H 0.108734 0.548191 0.527130 0.072 Uiso 1 1 calc R U . . .
C5A C 0.5936(8) -0.2306(7) 0.5339(3) 0.0649(15) Uani 1 1 d . . . . .
H5A H 0.555042 -0.323333 0.507508 0.078 Uiso 1 1 calc R U . . .
C5B C 0.1377(7) -0.1318(7) 0.4325(2) 0.0541(12) Uani 1 1 d . . . . .
H5B H 0.055445 -0.078418 0.454322 0.065 Uiso 1 1 calc R U . . .
C5C C 0.7316(7) 0.2056(7) 0.4525(2) 0.0550(12) Uani 1 1 d . . . . .
H5C H 0.805660 0.179450 0.486862 0.066 Uiso 1 1 calc R U . . .
C5D C 0.2587(7) 0.3613(6) 0.4888(2) 0.0526(11) Uani 1 1 d . . . . .
H5D H 0.299909 0.427099 0.459002 0.063 Uiso 1 1 calc R U . . .
C6A C 0.6403(8) 0.2382(7) 0.5905(3) 0.0619(14) Uani 1 1 d . . . . .
H6AA H 0.612034 0.308136 0.555716 0.093 Uiso 1 1 calc R U . . .
H6AB H 0.759022 0.273310 0.609431 0.093 Uiso 1 1 calc R U . . .
H6AC H 0.550075 0.262929 0.615428 0.093 Uiso 1 1 calc R U . . .
C6B C 0.5810(8) -0.2193(9) 0.3853(3) 0.0722(17) Uani 1 1 d . . . . .
H6BA H 0.602133 -0.337009 0.368425 0.108 Uiso 1 1 calc R U . . .
H6BB H 0.662136 -0.205400 0.420666 0.108 Uiso 1 1 calc R U . . .
H6BC H 0.603420 -0.122023 0.359313 0.108 Uiso 1 1 calc R U . . .
C6C C 0.3129(7) 0.2119(8) 0.3508(2) 0.0588(13) Uani 1 1 d . . . . .
H6CA H 0.287609 0.321057 0.327741 0.088 Uiso 1 1 calc R U . . .
H6CB H 0.222760 0.199443 0.376434 0.088 Uiso 1 1 calc R U . . .
H6CC H 0.308806 0.105208 0.326278 0.088 Uiso 1 1 calc R U . . .
C6D C 0.2008(9) -0.0383(8) 0.5791(3) 0.0698(16) Uani 1 1 d . . . . .
H6DA H 0.090670 -0.047111 0.596568 0.105 Uiso 1 1 calc R U . . .
H6DB H 0.305153 -0.047301 0.608256 0.105 Uiso 1 1 calc R U . . .
H6DC H 0.204004 -0.137158 0.551964 0.105 Uiso 1 1 calc R U . . .
O1S O 0.0992(6) 0.3195(6) 0.67966(18) 0.0743(12) Uani 1 1 d D . . . .
H1S H 0.096(5) 0.328(10) 0.6417(2) 0.111 Uiso 1 1 calc DR U . . .
N6S N 0.0768(6) 0.6495(6) 0.74412(19) 0.0567(10) Uani 1 1 d . . . . .
H6SA H 0.035839 0.764086 0.736643 0.085 Uiso 1 1 calc R U . . .
H6SB H 0.112324 0.637385 0.781678 0.085 Uiso 1 1 calc R U . . .
H6SC H -0.012313 0.568916 0.732962 0.085 Uiso 1 1 calc R U . . .
C2S C 0.2604(9) 0.4067(9) 0.7073(3) 0.0744(16) Uani 1 1 d . . . . .
H2SA H 0.360903 0.382174 0.685738 0.089 Uiso 1 1 calc R U . . .
H2SB H 0.291873 0.354502 0.745452 0.089 Uiso 1 1 calc R U . . .
C3S C 0.2357(8) 0.6128(8) 0.7123(3) 0.0611(13) Uani 1 1 d . . . . .
H3S H 0.207687 0.664493 0.673485 0.073 Uiso 1 1 calc R U . . .
C4S C 0.4073(8) 0.7061(8) 0.7421(3) 0.0718(16) Uani 1 1 d . . . . .
H4SA H 0.437477 0.651648 0.779983 0.086 Uiso 1 1 calc R U . . .
H4SB H 0.507520 0.679279 0.720624 0.086 Uiso 1 1 calc R U . . .
C5S C 0.3942(10) 0.9140(9) 0.7489(3) 0.088(2) Uani 1 1 d . . . . .
H5SA H 0.357805 0.969448 0.711931 0.132 Uiso 1 1 calc R U . . .
H5SB H 0.511257 0.962078 0.765090 0.132 Uiso 1 1 calc R U . . .
H5SC H 0.305099 0.942270 0.773824 0.132 Uiso 1 1 calc R U . . .
O1W O 0.9227(6) 0.0026(5) 0.71528(18) 0.0707(11) Uani 1 1 d . . . . .
O2W O 0.2789(6) -0.3871(6) 0.25069(19) 0.0779(12) Uani 1 1 d . . . . .
H2WA H 0.263445 -0.374793 0.287427 0.117 Uiso 1 1 d R U . . .
H2WB H 0.308040 -0.277406 0.237179 0.117 Uiso 1 1 d R U . . .
H1WA H 0.855481 -0.032691 0.682732 0.117 Uiso 1 1 d R U . . .
H1WB H 0.998959 0.091955 0.707595 0.117 Uiso 1 1 d R U . . .

loop_
_atom_site_aniso_label
_atom_site_aniso_U_11
_atom_site_aniso_U_22
_atom_site_aniso_U_33
_atom_site_aniso_U_23
_atom_site_aniso_U_13
_atom_site_aniso_U_12
B1 0.049(3) 0.045(3) 0.049(3) -0.002(2) 0.002(2) -0.001(2)
N1A 0.055(2) 0.0420(19) 0.052(2) 0.0048(17) -0.0014(18) 0.0033(17)
N1B 0.048(2) 0.047(2) 0.052(2) -0.0049(18) 0.0040(18) -0.0023(17)
N1C 0.040(2) 0.050(2) 0.050(2) 0.0012(17) 0.0019(17) -0.0022(17)
N1D 0.051(2) 0.0424(19) 0.049(2) -0.0009(17) 0.0079(17) 0.0015(17)
N3A 0.078(3) 0.054(2) 0.069(3) 0.009(2) -0.018(2) -0.004(2)
N3B 0.055(3) 0.055(2) 0.065(3) -0.014(2) 0.005(2) -0.003(2)
N3C 0.054(2) 0.060(2) 0.057(3) 0.005(2) 0.006(2) -0.005(2)
N3D 0.063(3) 0.056(2) 0.066(3) -0.008(2) 0.017(2) 0.002(2)
C2A 0.055(3) 0.050(3) 0.056(3) -0.003(2) -0.008(2) -0.003(2)
C2B 0.050(3) 0.047(3) 0.059(3) -0.009(2) 0.008(2) -0.001(2)
C2C 0.044(2) 0.048(2) 0.051(3) 0.002(2) 0.005(2) 0.000(2)
C2D 0.055(3) 0.052(3) 0.048(3) -0.003(2) 0.009(2) -0.005(2)
C4A 0.091(4) 0.049(3) 0.090(5) 0.010(3) -0.025(4) 0.004(3)
C4B 0.047(3) 0.060(3) 0.066(3) -0.009(3) -0.001(2) -0.010(2)
C4C 0.048(3) 0.067(3) 0.063(3) 0.004(3) 0.004(2) -0.010(2)
C4D 0.061(3) 0.048(3) 0.071(3) -0.006(2) 0.014(3) 0.001(2)
C5A 0.076(4) 0.038(2) 0.075(4) 0.002(2) -0.012(3) 0.003(2)
C5B 0.048(3) 0.053(3) 0.060(3) -0.005(2) 0.003(2) -0.005(2)
C5C 0.045(3) 0.060(3) 0.057(3) 0.005(2) -0.002(2) -0.002(2)
C5D 0.057(3) 0.043(2) 0.057(3) 0.003(2) 0.005(2) 0.000(2)
C6A 0.065(3) 0.055(3) 0.062(3) -0.006(2) -0.006(3) -0.002(3)
C6B 0.057(3) 0.067(3) 0.095(5) -0.022(3) 0.015(3) 0.001(3)
C6C 0.052(3) 0.067(3) 0.054(3) 0.006(2) -0.005(2) -0.002(2)
C6D 0.089(4) 0.058(3) 0.068(4) 0.012(3) 0.029(3) -0.003(3)
O1S 0.088(3) 0.073(2) 0.065(2) -0.019(2) 0.021(2) -0.019(2)
N6S 0.054(2) 0.059(2) 0.056(3) -0.0050(19) 0.0027(19) 0.0002(19)
C2S 0.075(4) 0.068(4) 0.081(4) -0.019(3) 0.015(3) 0.003(3)
C3S 0.062(3) 0.061(3) 0.061(3) -0.008(2) 0.012(3) -0.001(3)
C4S 0.057(3) 0.070(3) 0.086(4) -0.010(3) 0.005(3) -0.005(3)
C5S 0.081(5) 0.078(4) 0.099(5) -0.006(4) -0.009(4) -0.017(4)
O1W 0.071(2) 0.073(3) 0.064(2) 0.002(2) -0.0056(19) 0.000(2)
O2W 0.084(3) 0.079(3) 0.073(3) 0.002(2) 0.020(2) -0.003(2)

loop_
_atom_type_symbol
_atom_type_description
_atom_type_scat_dispersion_real
_atom_type_scat_dispersion_imag
_atom_type_scat_source
C C 0.0181 0.0091 'International Tables Vol C Tables 4.2.6.8 and 6.1.1.4'
H H 0.0000 0.0000 'International Tables Vol C Tables 4.2.6.8 and 6.1.1.4'
B B 0.0090 0.0039 'International Tables Vol C Tables 4.2.6.8 and 6.1.1.4'
N N 0.0311 0.0180 'International Tables Vol C Tables 4.2.6.8 and 6.1.1.4'
O O 0.0492 0.0322 'International Tables Vol C Tables 4.2.6.8 and 6.1.1.4'

loop_
_geom_angle_atom_site_label_1
_geom_angle_atom_site_label_2
_geom_angle_atom_site_label_3
_geom_angle
_geom_angle_site_symmetry_1
_geom_angle_site_symmetry_3
_geom_angle_publ_flag
N1C B1 N1D 110.1(4) . . ?
N1C B1 N1A 109.9(4) . . ?
N1D B1 N1A 107.9(4) . . ?
N1C B1 N1B 108.6(4) . . ?
N1D B1 N1B 109.8(4) . . ?
N1A B1 N1B 110.5(4) . . ?
C2A N1A C5A 104.9(4) . . ?
C2A N1A B1 128.3(4) . . ?
C5A N1A B1 126.5(4) . . ?
C2B N1B C5B 105.4(4) . . ?
C2B N1B B1 127.8(4) . . ?
C5B N1B B1 126.1(4) . . ?
C2C N1C C5C 104.9(4) . . ?
C2C N1C B1 127.9(4) . . ?
C5C N1C B1 126.9(4) . . ?
C2D N1D C5D 104.6(4) . . ?
C2D N1D B1 128.2(4) . . ?
C5D N1D B1 126.6(4) . . ?
C2A N3A C4A 104.8(5) . . ?
C2B N3B C4B 105.9(4) . . ?
C2C N3C C4C 105.7(4) . . ?
C2D N3D C4D 105.7(4) . . ?
N3A C2A N1A 112.5(4) . . ?
N3A C2A C6A 121.6(5) . . ?
N1A C2A C6A 125.9(5) . . ?
N3B C2B N1B 111.6(4) . . ?
N3B C2B C6B 122.7(5) . . ?
N1B C2B C6B 125.7(5) . . ?
N3C C2C N1C 111.8(4) . . ?
N3C C2C C6C 122.4(4) . . ?
N1C C2C C6C 125.8(4) . . ?
N3D C2D N1D 112.2(4) . . ?
N3D C2D C6D 122.9(5) . . ?
N1D C2D C6D 124.9(4) . . ?
C5A C4A N3A 110.1(5) . . ?
C5A C4A H4A 125.0 . . ?
N3A C4A H4A 125.0 . . ?
C5B C4B N3B 109.8(4) . . ?
C5B C4B H4B 125.1 . . ?
N3B C4B H4B 125.1 . . ?
C5C C4C N3C 109.4(5) . . ?
C5C C4C H4C 125.3 . . ?
N3C C4C H4C 125.3 . . ?
C5D C4D N3D 110.2(4) . . ?
C5D C4D H4D 124.9 . . ?
N3D C4D H4D 124.9 . . ?
C4A C5A N1A 107.7(5) . . ?
C4A C5A H5A 126.1 . . ?
N1A C5A H5A 126.1 . . ?
C4B C5B N1B 107.3(5) . . ?
C4B C5B H5B 126.4 . . ?
N1B C5B H5B 126.4 . . ?
C4C C5C N1C 108.2(4) . . ?
C4C C5C H5C 125.9 . . ?
N1C C5C H5C 125.9 . . ?
C4D C5D N1D 107.3(5) . . ?
C4D C5D H5D 126.4 . . ?
N1D C5D H5D 126.4 . . ?
C2A C6A H6AA 109.5 . . ?
C2A C6A H6AB 109.5 . . ?
H6AA C6A H6AB 109.5 . . ?
C2A C6A H6AC 109.5 . . ?
H6AA C6A H6AC 109.5 . . ?
H6AB C6A H6AC 109.5 . . ?
C2B C6B H6BA 109.5 . . ?
C2B C6B H6BB 109.5 . . ?
H6BA C6B H6BB 109.5 . . ?
C2B C6B H6BC 109.5 . . ?
H6BA C6B H6BC 109.5 . . ?
H6BB C6B H6BC 109.5 . . ?
C2C C6C H6CA 109.5 . . ?
C2C C6C H6CB 109.5 . . ?
H6CA C6C H6CB 109.5 . . ?
C2C C6C H6CC 109.5 . . ?
H6CA C6C H6CC 109.5 . . ?
H6CB C6C H6CC 109.5 . . ?
C2D C6D H6DA 109.5 . . ?
C2D C6D H6DB 109.5 . . ?
H6DA C6D H6DB 109.5 . . ?
C2D C6D H6DC 109.5 . . ?
H6DA C6D H6DC 109.5 . . ?
H6DB C6D H6DC 109.5 . . ?
C2S O1S H1S 109.5 . . ?
C3S N6S H6SA 109.5 . . ?
C3S N6S H6SB 109.5 . . ?
H6SA N6S H6SB 109.5 . . ?
C3S N6S H6SC 109.5 . . ?
H6SA N6S H6SC 109.5 . . ?
H6SB N6S H6SC 109.5 . . ?
O1S C2S C3S 111.8(5) . . ?
O1S C2S H2SA 109.3 . . ?
C3S C2S H2SA 109.3 . . ?
O1S C2S H2SB 109.3 . . ?
C3S C2S H2SB 109.3 . . ?
H2SA C2S H2SB 107.9 . . ?
N6S C3S C2S 108.9(5) . . ?
N6S C3S C4S 110.5(5) . . ?
C2S C3S C4S 111.8(5) . . ?
N6S C3S H3S 108.5 . . ?
C2S C3S H3S 108.5 . . ?
C4S C3S H3S 108.5 . . ?
C5S C4S C3S 115.3(5) . . ?
C5S C4S H4SA 108.5 . . ?
C3S C4S H4SA 108.5 . . ?
C5S C4S H4SB 108.5 . . ?
C3S C4S H4SB 108.5 . . ?
H4SA C4S H4SB 107.5 . . ?
C4S C5S H5SA 109.5 . . ?
C4S C5S H5SB 109.5 . . ?
H5SA C5S H5SB 109.5 . . ?
C4S C5S H5SC 109.5 . . ?
H5SA C5S H5SC 109.5 . . ?
H5SB C5S H5SC 109.5 . . ?
H1WA O1W H1WB 109.1 . . ?
H2WA O2W H2WB 109.0 . . ?

loop_
_geom_bond_atom_site_label_1
_geom_bond_atom_site_label_2
_geom_bond_distance
_geom_bond_site_symmetry_2
_geom_bond_publ_flag
B1 N1C 1.544(7) . ?
B1 N1D 1.546(7) . ?
B1 N1A 1.546(6) . ?
B1 N1B 1.547(6) . ?
N1A C2A 1.371(6) . ?
N1A C5A 1.385(6) . ?
N1B C2B 1.378(6) . ?
N1B C5B 1.388(6) . ?
N1C C2C 1.374(6) . ?
N1C C5C 1.382(6) . ?
N1D C2D 1.374(6) . ?
N1D C5D 1.395(6) . ?
N3A C2A 1.325(7) . ?
N3A C4A 1.385(8) . ?
N3B C2B 1.322(6) . ?
N3B C4B 1.378(7) . ?
N3C C2C 1.328(6) . ?
N3C C4C 1.377(7) . ?
N3D C2D 1.322(7) . ?
N3D C4D 1.366(7) . ?
C2A C6A 1.489(7) . ?
C2B C6B 1.484(7) . ?
C2C C6C 1.490(7) . ?
C2D C6D 1.490(7) . ?
C4A C5A 1.344(8) . ?
C4A H4A 0.9300 . ?
C4B C5B 1.355(7) . ?
C4B H4B 0.9300 . ?
C4C C5C 1.348(7) . ?
C4C H4C 0.9300 . ?
C4D C5D 1.351(7) . ?
C4D H4D 0.9300 . ?
C5A H5A 0.9300 . ?
C5B H5B 0.9300 . ?
C5C H5C 0.9300 . ?
C5D H5D 0.9300 . ?
C6A H6AA 0.9600 . ?
C6A H6AB 0.9600 . ?
C6A H6AC 0.9600 . ?
C6B H6BA 0.9600 . ?
C6B H6BB 0.9600 . ?
C6B H6BC 0.9600 . ?
C6C H6CA 0.9600 . ?
C6C H6CB 0.9600 . ?
C6C H6CC 0.9600 . ?
C6D H6DA 0.9600 . ?
C6D H6DB 0.9600 . ?
C6D H6DC 0.9600 . ?
O1S C2S 1.422(7) . ?
O1S H1S 0.890(3) . ?
N6S C3S 1.497(7) . ?
N6S H6SA 0.8900 . ?
N6S H6SB 0.8900 . ?
N6S H6SC 0.8900 . ?
C2S C3S 1.506(8) . ?
C2S H2SA 0.9700 . ?
C2S H2SB 0.9700 . ?
C3S C4S 1.518(8) . ?
C3S H3S 0.9800 . ?
C4S C5S 1.514(9) . ?
C4S H4SA 0.9700 . ?
C4S H4SB 0.9700 . ?
C5S H5SA 0.9600 . ?
C5S H5SB 0.9600 . ?
C5S H5SC 0.9600 . ?
O1W H1WA 0.8899 . ?
O1W H1WB 0.8904 . ?
O2W H2WA 0.8903 . ?
O2W H2WB 0.8903 . ?
